data_1513843
loop_
_publ_author_name
'Tondreau, Aaron M.'
'Benk\>o, Zolt\'an'
'Harmer, Jeffrey R.'
'Gr\"utzmacher, Hansj\"org'

_publ_section_title
;
 Sodium phosphaethynolate, Na(OCP), as a &#x201C;P&#x201D; transfer
 reagent for the synthesis of N-heterocyclic carbene supported P3 and PAsP
 radicals
;
_journal_issue 4
_journal_name_full 'Chemical Science'
_journal_page_first 1545
_journal_paper_doi 10.1039/c3sc53140f
_journal_volume 5
_journal_year 2014
_chemical_formula_moiety 'C33 H48 As0.5 Cl0.5 N2 O1.5 P1'
_chemical_formula_sum 'C66 H96 As Cl N4 O3 P2'
_chemical_formula_weight 1165.78
_chemical_name_common '[bis((1,3-bis(2,6-diisopropylphenyl)-1H-imidazol-2-ylidene)phosphino)arsinium]Chloride'
_chemical_name_systematic
; 
 ? 
;
_space_group_IT_number 15
_symmetry_cell_setting monoclinic
_symmetry_space_group_name_Hall '-C 2yc'
_symmetry_space_group_name_H-M 'C 1 2/c 1'
_atom_sites_solution_hydrogens geom
_atom_sites_solution_primary direct
_atom_sites_solution_secondary difmap
_audit_creation_method SHELXL-97
_cell_angle_alpha 90.00
_cell_angle_beta 92.468(2)
_cell_angle_gamma 90.00
_cell_formula_units_Z 4
_cell_length_a 24.9280(12)
_cell_length_b 14.1030(7)
_cell_length_c 17.8654(8)
_cell_measurement_reflns_used 9911
_cell_measurement_temperature 100(2)
_cell_measurement_theta_max 30.12
_cell_measurement_theta_min 2.75
_cell_volume 6274.9(5)
_computing_cell_refinement 'Bruker SAINT'
_computing_data_collection 'Bruker APEX2'
_computing_data_reduction 'Bruker SAINT'
_computing_molecular_graphics 'Bruker SHELXTL'
_computing_publication_material 'Bruker SHELXTL'
_computing_structure_refinement 'SHELXL-97 (Sheldrick, 2008)'
_computing_structure_solution 'SHELXS-97 (Sheldrick, 2008)'
_diffrn_ambient_temperature 100(2)
_diffrn_measured_fraction_theta_full 0.999
_diffrn_measured_fraction_theta_max 0.999
_diffrn_measurement_device_type 'Bruker APEX-II CCD'
_diffrn_measurement_method '\f and \w scans'
_diffrn_radiation_monochromator graphite
_diffrn_radiation_source 'fine-focus sealed tube'
_diffrn_radiation_type MoK\a
_diffrn_radiation_wavelength 0.71073
_diffrn_reflns_av_R_equivalents 0.0445
_diffrn_reflns_av_sigmaI/netI 0.0298
_diffrn_reflns_limit_h_max 33
_diffrn_reflns_limit_h_min -33
_diffrn_reflns_limit_k_max 18
_diffrn_reflns_limit_k_min -18
_diffrn_reflns_limit_l_max 23
_diffrn_reflns_limit_l_min -20
_diffrn_reflns_number 63359
_diffrn_reflns_theta_full 28.28
_diffrn_reflns_theta_max 28.28
_diffrn_reflns_theta_min 2.75
_exptl_absorpt_coefficient_mu 0.683
_exptl_absorpt_correction_T_max 0.8667
_exptl_absorpt_correction_T_min 0.6590
_exptl_absorpt_correction_type empirical
_exptl_absorpt_process_details 'SADABS-2008/1 - Bruker AXS area detector scaling and absorption correction '
_exptl_crystal_colour green
_exptl_crystal_density_diffrn 1.233
_exptl_crystal_density_method 'not measured'
_exptl_crystal_description block
_exptl_crystal_F_000 2496
_exptl_crystal_size_max 0.34
_exptl_crystal_size_mid 0.23
_exptl_crystal_size_min 0.11
_refine_diff_density_max 0.932
_refine_diff_density_min -1.080
_refine_diff_density_rms 0.067
_refine_ls_extinction_method none
_refine_ls_goodness_of_fit_ref 1.038
_refine_ls_hydrogen_treatment mixed
_refine_ls_matrix_type full
_refine_ls_number_parameters 406
_refine_ls_number_reflns 7764
_refine_ls_number_restraints 0
_refine_ls_restrained_S_all 1.038
_refine_ls_R_factor_all 0.0620
_refine_ls_R_factor_gt 0.0414
_refine_ls_shift/su_max 0.001
_refine_ls_shift/su_mean 0.000
_refine_ls_structure_factor_coef Fsqd
_refine_ls_weighting_details 'calc w=1/[\s^2^(Fo^2^)+(0.0418P)^2^+13.2729P] where P=(Fo^2^+2Fc^2^)/3'
_refine_ls_weighting_scheme calc
_refine_ls_wR_factor_gt 0.0940
_refine_ls_wR_factor_ref 0.1053
_reflns_number_gt 6192
_reflns_number_total 7764
_reflns_threshold_expression >2sigma(I)
_cod_data_source_file c3sc53140f.txt
_cod_data_source_block nhc2paspcl
_cod_depositor_comments
;
The following automatic conversions were performed:

'_symmetry_cell_setting' value 'Monoclinic' changed to 'monoclinic'
according to
/usr/data/users/saulius/crontab/automatic-downloads/current/RSC/lib/dictionaries/cif_core.dic
dictionary named 'cif_core.dic' version 2.4.2 from 2011-04-26.

Automatic conversion script
Id: cif_fix_values 2281 2013-09-26 08:29:07Z andrius 
;
_cod_original_sg_symbol_H-M 'C2/c  '
_cod_database_code 1513843

loop_
_symmetry_equiv_pos_as_xyz
'x, y, z'
'-x, y, -z+1/2'
'x+1/2, y+1/2, z'
'-x+1/2, y+1/2, -z+1/2'
'-x, -y, -z'
'x, -y, z-1/2'
'-x+1/2, -y+1/2, -z'
'x+1/2, -y+1/2, z-1/2'

loop_
_atom_site_label
_atom_site_type_symbol
_atom_site_fract_x
_atom_site_fract_y
_atom_site_fract_z
_atom_site_U_iso_or_equiv
_atom_site_adp_type
_atom_site_occupancy
_atom_site_symmetry_multiplicity
_atom_site_calc_flag
_atom_site_refinement_flags
As1 As 0.0000 0.896983(19) 0.2500 0.02081(8) Uani 1 2 d S
C1 C 0.11201(7) 0.95445(12) 0.17868(10) 0.0153(3) Uani 1 1 d .
C2 C 0.17514(7) 0.87062(13) 0.12060(11) 0.0175(4) Uani 1 1 d .
C3 C 0.19769(7) 0.95325(13) 0.14338(10) 0.0172(4) Uani 1 1 d .
C4 C 0.08782(7) 0.78916(12) 0.14147(10) 0.0163(3) Uani 1 1 d .
C5 C 0.09683(7) 0.72184(13) 0.19840(11) 0.0177(4) Uani 1 1 d .
C6 C 0.06311(8) 0.64300(14) 0.19790(11) 0.0202(4) Uani 1 1 d .
C7 C 0.02282(8) 0.63168(14) 0.14306(12) 0.0212(4) Uani 1 1 d .
C8 C 0.01551(8) 0.69861(14) 0.08712(12) 0.0210(4) Uani 1 1 d .
C9 C 0.04784(7) 0.77942(13) 0.08458(11) 0.0180(4) Uani 1 1 d .
C10 C 0.14243(8) 0.73000(14) 0.25772(11) 0.0205(4) Uani 1 1 d .
C11 C 0.12218(9) 0.73051(17) 0.33716(12) 0.0297(5) Uani 1 1 d .
H11A H 0.0975 0.7839 0.3428 0.045 Uiso 1 1 calc R
H11B H 0.1527 0.7370 0.3732 0.045 Uiso 1 1 calc R
H11C H 0.1033 0.6710 0.3464 0.045 Uiso 1 1 calc R
C12 C 0.18295(8) 0.65001(16) 0.24746(13) 0.0301(5) Uani 1 1 d .
H12A H 0.1658 0.5889 0.2570 0.045 Uiso 1 1 calc R
H12B H 0.2138 0.6587 0.2827 0.045 Uiso 1 1 calc R
H12C H 0.1952 0.6512 0.1961 0.045 Uiso 1 1 calc R
C13 C 0.03951(8) 0.85001(14) 0.02094(11) 0.0222(4) Uani 1 1 d .
C14 C -0.01870(9) 0.88611(16) 0.01611(15) 0.0365(5) Uani 1 1 d .
H14A H -0.0433 0.8321 0.0102 0.055 Uiso 1 1 calc R
H14B H -0.0237 0.9286 -0.0271 0.055 Uiso 1 1 calc R
H14C H -0.0263 0.9206 0.0621 0.055 Uiso 1 1 calc R
C15 C 0.05480(11) 0.80505(17) -0.05306(13) 0.0373(5) Uani 1 1 d .
H15A H 0.0928 0.7869 -0.0498 0.056 Uiso 1 1 calc R
H15B H 0.0487 0.8508 -0.0938 0.056 Uiso 1 1 calc R
H15C H 0.0327 0.7486 -0.0629 0.056 Uiso 1 1 calc R
C16 C 0.16723(7) 1.09295(13) 0.21935(10) 0.0167(4) Uani 1 1 d .
C17 C 0.17699(7) 1.08778(14) 0.29694(11) 0.0198(4) Uani 1 1 d .
C18 C 0.18655(8) 1.17261(15) 0.33508(12) 0.0222(4) Uani 1 1 d .
C19 C 0.18597(8) 1.25834(14) 0.29752(12) 0.0228(4) Uani 1 1 d .
C20 C 0.17544(8) 1.26146(14) 0.22090(12) 0.0212(4) Uani 1 1 d .
C21 C 0.16583(7) 1.17851(13) 0.17967(10) 0.0176(4) Uani 1 1 d .
C22 C 0.15723(8) 1.18219(14) 0.09506(11) 0.0220(4) Uani 1 1 d .
C23 C 0.12601(10) 1.26980(16) 0.06769(13) 0.0333(5) Uani 1 1 d .
H23A H 0.0917 1.2728 0.0924 0.050 Uiso 1 1 calc R
H23B H 0.1193 1.2658 0.0133 0.050 Uiso 1 1 calc R
H23C H 0.1470 1.3269 0.0798 0.050 Uiso 1 1 calc R
C24 C 0.21178(9) 1.17955(17) 0.05875(12) 0.0330(5) Uani 1 1 d .
H24A H 0.2331 1.2347 0.0752 0.049 Uiso 1 1 calc R
H24B H 0.2063 1.1810 0.0041 0.049 Uiso 1 1 calc R
H24C H 0.2308 1.1213 0.0737 0.049 Uiso 1 1 calc R
C25 C 0.17954(9) 0.99385(15) 0.33884(12) 0.0244(4) Uani 1 1 d .
C26 C 0.23752(10) 0.9603(2) 0.34798(16) 0.0467(7) Uani 1 1 d .
H26A H 0.2528 0.9544 0.2986 0.070 Uiso 1 1 calc R
H26B H 0.2386 0.8985 0.3731 0.070 Uiso 1 1 calc R
H26C H 0.2585 1.0063 0.3781 0.070 Uiso 1 1 calc R
C27 C 0.15337(11) 0.99865(18) 0.41435(13) 0.0383(6) Uani 1 1 d .
H27A H 0.1746 1.0401 0.4483 0.057 Uiso 1 1 calc R
H27B H 0.1518 0.9349 0.4359 0.057 Uiso 1 1 calc R
H27C H 0.1169 1.0241 0.4074 0.057 Uiso 1 1 calc R
C1S C 0.03281(9) 0.38179(15) 0.20516(13) 0.0314(5) Uani 1 1 d .
H1S1 H 0.0706 0.4036 0.2086 0.038 Uiso 1 1 calc R
H1S2 H 0.0199 0.3839 0.1520 0.038 Uiso 1 1 calc R
C2S C 0.02845(9) 0.28156(15) 0.23589(13) 0.0304(5) Uani 1 1 d .
H2S1 H 0.0554 0.2699 0.2771 0.036 Uiso 1 1 calc R
H2S2 H 0.0327 0.2335 0.1962 0.036 Uiso 1 1 calc R
C3S C 0.11298(9) 0.54669(17) 0.88817(13) 0.0339(5) Uani 1 1 d .
H3S1 H 0.0956 0.5086 0.8474 0.041 Uiso 1 1 calc R
H3S2 H 0.1088 0.6147 0.8756 0.041 Uiso 1 1 calc R
C4S C 0.08812(9) 0.52505(17) 0.96204(14) 0.0347(5) Uani 1 1 d .
H4S1 H 0.0788 0.4571 0.9662 0.042 Uiso 1 1 calc R
H4S2 H 0.0557 0.5640 0.9691 0.042 Uiso 1 1 calc R
C5S C 0.13364(9) 0.55233(18) 1.01738(13) 0.0352(5) Uani 1 1 d .
H5S1 H 0.1308 0.5185 1.0656 0.042 Uiso 1 1 calc R
H5S2 H 0.1343 0.6215 1.0267 0.042 Uiso 1 1 calc R
C6S C 0.18280(10) 0.5202(2) 0.97632(14) 0.0401(6) Uani 1 1 d .
H6S1 H 0.2134 0.5632 0.9879 0.048 Uiso 1 1 calc R
H6S2 H 0.1932 0.4552 0.9919 0.048 Uiso 1 1 calc R
Cl1 Cl 0.2500 0.7500 0.0000 0.0433(2) Uani 1 2 d S
H2 H 0.1895(9) 0.8202(17) 0.0940(13) 0.025(6) Uiso 1 1 d .
H3 H 0.2319(10) 0.9747(16) 0.1405(13) 0.025(6) Uiso 1 1 d .
H6 H 0.0673(9) 0.6009(16) 0.2350(13) 0.022(6) Uiso 1 1 d .
H7 H 0.0006(10) 0.5807(18) 0.1436(13) 0.028(6) Uiso 1 1 d .
H8 H -0.0109(10) 0.6920(17) 0.0486(14) 0.028(6) Uiso 1 1 d .
H10 H 0.1609(8) 0.7891(15) 0.2499(12) 0.015(5) Uiso 1 1 d .
H13 H 0.0618(9) 0.9040(15) 0.0310(12) 0.017(5) Uiso 1 1 d .
H18 H 0.1944(10) 1.1710(18) 0.3848(15) 0.032(7) Uiso 1 1 d .
H19 H 0.1931(8) 1.3142(16) 0.3232(12) 0.018(5) Uiso 1 1 d .
H20 H 0.1751(9) 1.3197(17) 0.1974(13) 0.027(6) Uiso 1 1 d .
H22 H 0.1371(9) 1.1281(16) 0.0813(12) 0.017(5) Uiso 1 1 d .
H25 H 0.1616(10) 0.9532(18) 0.3104(14) 0.028(6) Uiso 1 1 d .
N1 N 0.12224(6) 0.87191(10) 0.14308(8) 0.0151(3) Uani 1 1 d .
N2 N 0.15875(6) 1.00472(11) 0.17880(8) 0.0156(3) Uani 1 1 d .
O1S O 0.0000 0.44060(15) 0.2500 0.0335(5) Uani 1 2 d S
O2S O 0.16860(7) 0.52260(12) 0.89783(9) 0.0372(4) Uani 1 1 d .
P2 P 0.05310(2) 1.01093(4) 0.21280(4) 0.03658(17) Uani 1 1 d .

loop_
_atom_site_aniso_label
_atom_site_aniso_U_11
_atom_site_aniso_U_22
_atom_site_aniso_U_33
_atom_site_aniso_U_23
_atom_site_aniso_U_13
_atom_site_aniso_U_12
As1 0.01658(14) 0.01757(14) 0.02902(16) 0.000 0.00960(10) 0.000
C1 0.0136(8) 0.0148(8) 0.0178(9) 0.0004(7) 0.0026(6) -0.0015(6)
C2 0.0134(8) 0.0196(9) 0.0199(9) -0.0013(7) 0.0066(7) 0.0006(7)
C3 0.0127(8) 0.0211(9) 0.0182(9) -0.0012(7) 0.0050(7) -0.0005(7)
C4 0.0133(8) 0.0133(8) 0.0226(9) -0.0027(7) 0.0058(7) -0.0019(6)
C5 0.0145(8) 0.0171(8) 0.0218(9) -0.0013(7) 0.0041(7) 0.0011(7)
C6 0.0204(9) 0.0170(9) 0.0235(10) 0.0029(8) 0.0041(7) 0.0008(7)
C7 0.0176(9) 0.0168(9) 0.0295(11) -0.0007(8) 0.0043(7) -0.0035(7)
C8 0.0167(9) 0.0199(9) 0.0265(10) -0.0019(8) 0.0010(8) -0.0018(7)
C9 0.0157(8) 0.0169(8) 0.0216(9) -0.0013(7) 0.0031(7) 0.0006(7)
C10 0.0182(9) 0.0208(9) 0.0226(10) 0.0028(7) 0.0008(7) -0.0023(7)
C11 0.0284(11) 0.0379(12) 0.0228(11) 0.0007(9) 0.0009(8) -0.0013(9)
C12 0.0185(10) 0.0344(12) 0.0372(12) 0.0028(9) 0.0005(8) 0.0055(9)
C13 0.0225(9) 0.0181(9) 0.0255(10) 0.0025(8) -0.0037(8) -0.0050(8)
C14 0.0263(11) 0.0292(12) 0.0528(15) 0.0113(10) -0.0120(10) -0.0031(9)
C15 0.0582(16) 0.0288(11) 0.0249(12) 0.0009(9) 0.0029(10) -0.0095(11)
C16 0.0126(8) 0.0182(9) 0.0195(9) -0.0035(7) 0.0035(6) -0.0026(7)
C17 0.0158(8) 0.0227(9) 0.0210(9) -0.0003(7) 0.0036(7) 0.0001(7)
C18 0.0192(9) 0.0287(10) 0.0188(10) -0.0057(8) 0.0015(7) -0.0012(8)
C19 0.0206(9) 0.0208(9) 0.0269(11) -0.0091(8) 0.0024(8) -0.0033(7)
C20 0.0187(9) 0.0172(9) 0.0280(11) -0.0015(8) 0.0037(7) -0.0033(7)
C21 0.0149(8) 0.0190(9) 0.0191(9) -0.0020(7) 0.0035(7) -0.0044(7)
C22 0.0258(10) 0.0195(9) 0.0209(10) 0.0001(7) 0.0030(8) -0.0079(8)
C23 0.0433(13) 0.0304(11) 0.0258(11) 0.0049(9) -0.0035(9) -0.0025(10)
C24 0.0371(12) 0.0397(13) 0.0229(11) -0.0009(9) 0.0125(9) -0.0097(10)
C25 0.0287(11) 0.0253(10) 0.0193(10) 0.0020(8) 0.0030(8) 0.0018(8)
C26 0.0400(14) 0.0514(16) 0.0498(16) 0.0255(13) 0.0137(12) 0.0194(12)
C27 0.0482(14) 0.0370(13) 0.0309(13) 0.0102(10) 0.0173(10) 0.0074(11)
C1S 0.0339(12) 0.0253(11) 0.0355(12) -0.0002(9) 0.0084(9) 0.0011(9)
C2S 0.0305(11) 0.0222(10) 0.0385(13) 0.0000(9) 0.0033(9) 0.0024(9)
C3S 0.0356(12) 0.0309(12) 0.0351(13) -0.0027(9) 0.0008(10) -0.0022(9)
C4S 0.0272(11) 0.0346(12) 0.0425(14) -0.0042(10) 0.0056(9) 0.0003(9)
C5S 0.0311(12) 0.0431(14) 0.0315(12) -0.0023(10) 0.0036(9) 0.0030(10)
C6S 0.0297(12) 0.0550(16) 0.0358(13) 0.0042(11) 0.0058(10) 0.0060(11)
Cl1 0.0495(5) 0.0627(6) 0.0179(4) -0.0006(3) 0.0044(3) 0.0373(4)
N1 0.0127(7) 0.0150(7) 0.0180(8) -0.0021(6) 0.0042(6) -0.0013(5)
N2 0.0129(7) 0.0162(7) 0.0181(8) -0.0017(6) 0.0048(6) -0.0020(6)
O1S 0.0414(13) 0.0183(10) 0.0419(13) 0.000 0.0141(10) 0.000
O2S 0.0349(9) 0.0432(10) 0.0343(9) -0.0023(7) 0.0107(7) 0.0018(7)
P2 0.0236(3) 0.0160(3) 0.0724(5) -0.0046(3) 0.0275(3) -0.0017(2)

loop_
_atom_type_symbol
_atom_type_description
_atom_type_scat_dispersion_real
_atom_type_scat_dispersion_imag
_atom_type_scat_source
C C 0.0033 0.0016 'International Tables Vol C Tables 4.2.6.8 and 6.1.1.4'
H H 0.0000 0.0000 'International Tables Vol C Tables 4.2.6.8 and 6.1.1.4'
N N 0.0061 0.0033 'International Tables Vol C Tables 4.2.6.8 and 6.1.1.4'
P P 0.1023 0.0942 'International Tables Vol C Tables 4.2.6.8 and 6.1.1.4'
As As 0.0499 2.0058 'International Tables Vol C Tables 4.2.6.8 and 6.1.1.4'
Cl Cl 0.1484 0.1585 'International Tables Vol C Tables 4.2.6.8 and 6.1.1.4'
O O 0.0106 0.0060 'International Tables Vol C Tables 4.2.6.8 and 6.1.1.4'

loop_
_geom_angle_atom_site_label_1
_geom_angle_atom_site_label_2
_geom_angle_atom_site_label_3
_geom_angle
_geom_angle_site_symmetry_1
_geom_angle_site_symmetry_3
P2 As1 P2 86.30(3) 2 .
N1 C1 N2 105.62(15) . .
N1 C1 P2 135.34(13) . .
N2 C1 P2 118.61(13) . .
C3 C2 N1 106.78(16) . .
C2 C3 N2 107.40(16) . .
C9 C4 C5 123.17(16) . .
C9 C4 N1 119.76(16) . .
C5 C4 N1 117.07(16) . .
C6 C5 C4 117.24(17) . .
C6 C5 C10 119.74(17) . .
C4 C5 C10 122.98(16) . .
C7 C6 C5 121.10(18) . .
C8 C7 C6 120.22(18) . .
C7 C8 C9 121.49(18) . .
C8 C9 C4 116.76(17) . .
C8 C9 C13 119.89(17) . .
C4 C9 C13 123.33(16) . .
C5 C10 C11 112.33(16) . .
C5 C10 C12 109.71(16) . .
C11 C10 C12 111.17(17) . .
C9 C13 C15 110.14(17) . .
C9 C13 C14 110.94(17) . .
C15 C13 C14 111.02(19) . .
C17 C16 C21 123.13(17) . .
C17 C16 N2 117.74(16) . .
C21 C16 N2 119.13(16) . .
C18 C17 C16 117.32(18) . .
C18 C17 C25 120.32(18) . .
C16 C17 C25 122.32(17) . .
C19 C18 C17 121.06(19) . .
C18 C19 C20 120.37(18) . .
C19 C20 C21 121.05(18) . .
C20 C21 C16 117.05(17) . .
C20 C21 C22 120.64(17) . .
C16 C21 C22 122.23(16) . .
C21 C22 C23 113.20(17) . .
C21 C22 C24 109.33(17) . .
C23 C22 C24 109.45(18) . .
C17 C25 C26 110.05(18) . .
C17 C25 C27 112.70(18) . .
C26 C25 C27 111.0(2) . .
O1S C1S C2S 106.52(18) . .
C1S C2S C2S 101.60(13) . 2
O2S C3S C4S 106.15(19) . .
C3S C4S C5S 101.17(19) . .
C4S C5S C6S 101.81(19) . .
O2S C6S C5S 107.13(19) . .
C1 N1 C2 110.20(15) . .
C1 N1 C4 125.31(14) . .
C2 N1 C4 123.39(15) . .
C1 N2 C3 110.00(15) . .
C1 N2 C16 123.57(14) . .
C3 N2 C16 125.94(15) . .
C1S O1S C1S 109.3(2) . 2
C3S O2S C6S 108.73(17) . .
C1 P2 As1 106.80(6) . .

loop_
_geom_bond_atom_site_label_1
_geom_bond_atom_site_label_2
_geom_bond_distance
_geom_bond_site_symmetry_2
As1 P2 2.2027(6) 2
As1 P2 2.2027(6) .
C1 N1 1.356(2) .
C1 N2 1.364(2) .
C1 P2 1.7999(18) .
C2 C3 1.349(3) .
C2 N1 1.395(2) .
C3 N2 1.387(2) .
C4 C9 1.399(3) .
C4 C5 1.402(3) .
C4 N1 1.448(2) .
C5 C6 1.394(3) .
C5 C10 1.525(3) .
C6 C7 1.382(3) .
C7 C8 1.381(3) .
C8 C9 1.398(3) .
C9 C13 1.519(3) .
C10 C11 1.527(3) .
C10 C12 1.531(3) .
C13 C15 1.529(3) .
C13 C14 1.537(3) .
C16 C17 1.399(3) .
C16 C21 1.399(3) .
C16 N2 1.451(2) .
C17 C18 1.392(3) .
C17 C25 1.522(3) .
C18 C19 1.383(3) .
C19 C20 1.383(3) .
C20 C21 1.398(3) .
C21 C22 1.518(3) .
C22 C23 1.529(3) .
C22 C24 1.532(3) .
C25 C26 1.523(3) .
C25 C27 1.525(3) .
C1S O1S 1.434(2) .
C1S C2S 1.522(3) .
C2S C2S 1.526(4) 2
C3S O2S 1.431(3) .
C3S C4S 1.513(3) .
C4S C5S 1.522(3) .
C5S C6S 1.524(3) .
C6S O2S 1.432(3) .
O1S C1S 1.434(2) 2

loop_
_geom_torsion_atom_site_label_1
_geom_torsion_atom_site_label_2
_geom_torsion_atom_site_label_3
_geom_torsion_atom_site_label_4
_geom_torsion
_geom_torsion_site_symmetry_1
_geom_torsion_site_symmetry_4
N1 C2 C3 N2 -0.5(2) . .
C9 C4 C5 C6 -1.3(3) . .
N1 C4 C5 C6 178.77(16) . .
C9 C4 C5 C10 176.46(17) . .
N1 C4 C5 C10 -3.5(3) . .
C4 C5 C6 C7 0.5(3) . .
C10 C5 C6 C7 -177.33(17) . .
C5 C6 C7 C8 0.4(3) . .
C6 C7 C8 C9 -0.7(3) . .
C7 C8 C9 C4 -0.1(3) . .
C7 C8 C9 C13 178.32(18) . .
C5 C4 C9 C8 1.1(3) . .
N1 C4 C9 C8 -178.98(16) . .
C5 C4 C9 C13 -177.25(17) . .
N1 C4 C9 C13 2.7(3) . .
C6 C5 C10 C11 -59.9(2) . .
C4 C5 C10 C11 122.3(2) . .
C6 C5 C10 C12 64.2(2) . .
C4 C5 C10 C12 -113.5(2) . .
C8 C9 C13 C15 -67.1(2) . .
C4 C9 C13 C15 111.2(2) . .
C8 C9 C13 C14 56.2(2) . .
C4 C9 C13 C14 -125.5(2) . .
C21 C16 C17 C18 -1.1(3) . .
N2 C16 C17 C18 178.27(16) . .
C21 C16 C17 C25 -178.66(17) . .
N2 C16 C17 C25 0.8(3) . .
C16 C17 C18 C19 0.5(3) . .
C25 C17 C18 C19 178.05(18) . .
C17 C18 C19 C20 0.4(3) . .
C18 C19 C20 C21 -0.8(3) . .
C19 C20 C21 C16 0.1(3) . .
C19 C20 C21 C22 -176.74(18) . .
C17 C16 C21 C20 0.8(3) . .
N2 C16 C21 C20 -178.57(16) . .
C17 C16 C21 C22 177.66(17) . .
N2 C16 C21 C22 -1.7(3) . .
C20 C21 C22 C23 -36.6(2) . .
C16 C21 C22 C23 146.72(18) . .
C20 C21 C22 C24 85.7(2) . .
C16 C21 C22 C24 -91.0(2) . .
C18 C17 C25 C26 -82.9(2) . .
C16 C17 C25 C26 94.5(2) . .
C18 C17 C25 C27 41.6(3) . .
C16 C17 C25 C27 -140.9(2) . .
O1S C1S C2S C2S 31.3(3) . 2
O2S C3S C4S C5S 35.9(2) . .
C3S C4S C5S C6S -36.9(2) . .
C4S C5S C6S O2S 26.6(3) . .
N2 C1 N1 C2 -0.3(2) . .
P2 C1 N1 C2 171.74(16) . .
N2 C1 N1 C4 168.03(16) . .
P2 C1 N1 C4 -19.9(3) . .
C3 C2 N1 C1 0.5(2) . .
C3 C2 N1 C4 -168.08(17) . .
C9 C4 N1 C1 89.6(2) . .
C5 C4 N1 C1 -90.4(2) . .
C9 C4 N1 C2 -103.5(2) . .
C5 C4 N1 C2 76.4(2) . .
N1 C1 N2 C3 0.0(2) . .
P2 C1 N2 C3 -173.66(13) . .
N1 C1 N2 C16 -172.38(16) . .
P2 C1 N2 C16 14.0(2) . .
C2 C3 N2 C1 0.3(2) . .
C2 C3 N2 C16 172.49(17) . .
C17 C16 N2 C1 76.6(2) . .
C21 C16 N2 C1 -104.0(2) . .
C17 C16 N2 C3 -94.5(2) . .
C21 C16 N2 C3 84.9(2) . .
C2S C1S O1S C1S -12.24(11) . 2
C4S C3S O2S C6S -20.0(2) . .
C5S C6S O2S C3S -4.5(3) . .
N1 C1 P2 As1 33.2(2) . .
N2 C1 P2 As1 -155.51(13) . .
P2 As1 P2 C1 176.27(8) 2 .
